data_7709182
loop_
_publ_author_name
'Sharma, Mahendra K.'
'W\"olper, Christoph'
'Schulz, Stephan'

_publ_section_title
;
 Selective 1,2 addition of polar X-H bonds to the Ga-P double bond of
 gallaphosphene L(Cl)GaPGaL.
;
_journal_issue 4
_journal_name_full 'Dalton transactions (Cambridge, England : 2003)'
_journal_page_first 1612
_journal_page_last 1616
_journal_paper_doi 10.1039/d1dt04299h
_journal_volume 51
_journal_year 2022
_chemical_formula_sum 'C78 H105 Cl Ga2 N5 P'
_chemical_formula_weight 1318.52
_space_group_crystal_system triclinic
_space_group_IT_number 2
_space_group_name_Hall '-P 1'
_space_group_name_H-M_alt 'P -1'
_atom_sites_solution_hydrogens mixed
_atom_sites_solution_primary direct
_atom_sites_solution_secondary difmap
_audit_creation_method SHELXL-2017/1
_audit_update_record
;
2021-10-14 deposited with the CCDC.	2021-12-23 downloaded from the CCDC.
;
_cell_angle_alpha 88.012(5)
_cell_angle_beta 85.678(5)
_cell_angle_gamma 78.942(5)
_cell_formula_units_Z 2
_cell_length_a 14.0881(15)
_cell_length_b 14.8425(16)
_cell_length_c 17.753(2)
_cell_measurement_reflns_used 9945
_cell_measurement_temperature 100(2)
_cell_measurement_theta_max 79.62
_cell_measurement_theta_min 2.50
_cell_volume 3632.1(7)
_computing_cell_refinement 'Bruker APEX3(v2017.3-0)'
_computing_data_collection 'Bruker APEX3(v2017.3-0)'
_computing_data_reduction 'Bruker APEX3(v2017.3-0)'
_computing_molecular_graphics 'ORTEP/PLATON (Spek)'
_computing_publication_material 'BRUKER AXS SHELXTL (c) 2008 / Vers. 2008/4'
_computing_structure_refinement 'SHELXL-2017/1 (Sheldrick, 2017)'
_computing_structure_solution 'Bruker APEX3(v2017.3-0)'
_diffrn_ambient_temperature 100(2)
_diffrn_detector_area_resol_mean 7.3910
_diffrn_measured_fraction_theta_full 1.000
_diffrn_measured_fraction_theta_max 0.993
_diffrn_measurement_device_type 'Bruker D8 Venture (Photon II detector)'
_diffrn_measurement_method 'Data collection strategy APEX 3/Queen'
_diffrn_radiation_monochromator 'multilayer mirror'
_diffrn_radiation_type CuK\a
_diffrn_radiation_wavelength 1.54178
_diffrn_reflns_av_R_equivalents 0.1191
_diffrn_reflns_av_unetI/netI 0.0235
_diffrn_reflns_Laue_measured_fraction_full 1.000
_diffrn_reflns_Laue_measured_fraction_max 0.993
_diffrn_reflns_limit_h_max 17
_diffrn_reflns_limit_h_min -17
_diffrn_reflns_limit_k_max 18
_diffrn_reflns_limit_k_min -18
_diffrn_reflns_limit_l_max 22
_diffrn_reflns_limit_l_min 0
_diffrn_reflns_number 15678
_diffrn_reflns_point_group_measured_fraction_full 1.000
_diffrn_reflns_point_group_measured_fraction_max 0.993
_diffrn_reflns_theta_full 67.679
_diffrn_reflns_theta_max 79.609
_diffrn_reflns_theta_min 2.496
_diffrn_source 'micro-focus sealed tube'
_diffrn_source_type 'INCOATEC I\mS 3.0'
_exptl_absorpt_coefficient_mu 1.787
_exptl_absorpt_correction_T_max 0.75
_exptl_absorpt_correction_T_min 0.58
_exptl_absorpt_correction_type multi-scan
_exptl_absorpt_process_details
; 
 SADABS
 R.H. Blessing, Acta Cryst. (1995) A51 33-38 
;
_exptl_crystal_colour colourless
_exptl_crystal_density_diffrn 1.206
_exptl_crystal_description tablet
_exptl_crystal_F_000 1404
_exptl_crystal_size_max 0.329
_exptl_crystal_size_mid 0.197
_exptl_crystal_size_min 0.042
_refine_diff_density_max 0.973
_refine_diff_density_min -0.666
_refine_diff_density_rms 0.065
_refine_ls_extinction_method none
_refine_ls_goodness_of_fit_ref 1.073
_refine_ls_hydrogen_treatment mixed
_refine_ls_matrix_type full
_refine_ls_number_parameters 879
_refine_ls_number_reflns 15678
_refine_ls_number_restraints 441
_refine_ls_restrained_S_all 1.067
_refine_ls_R_factor_all 0.0440
_refine_ls_R_factor_gt 0.0392
_refine_ls_shift/su_max 0.001
_refine_ls_shift/su_mean 0.000
_refine_ls_structure_factor_coef Fsqd
_refine_ls_weighting_details 'w=1/[\s^2^(Fo^2^)+(0.0636P)^2^+1.7270P] where P=(Fo^2^+2Fc^2^)/3'
_refine_ls_weighting_scheme calc
_refine_ls_wR_factor_gt 0.1045
_refine_ls_wR_factor_ref 0.1082
_reflns_Friedel_coverage 0.000
_reflns_number_gt 14115
_reflns_number_total 15678
_reflns_threshold_expression 'I > 2\s(I)'
_cod_data_source_file d1dt04299h2.cif
_cod_data_source_block mks_059_tw4
_cod_depositor_comments
;
The following automatic conversions were performed:

data item '_atom_sites_solution_secondary' value 'diffmap' was
changed to 'difmap'.

Automatic conversion script
Id: cif_fix_values 7556 2019-12-06 15:28:31Z antanas 

 Adding full bibliography for 7709177--7709182.cif.
;
_cod_original_cell_volume 3632.2(7)
_cod_database_code 7709182
_shelx_shelxl_version_number 2017/1
_shelx_space_group_comment
;
The symmetry employed for this shelxl refinement is uniquely defined
by the following loop, which should always be used as a source of
symmetry information in preference to the above space-group names.
They are only intended as comments.
;
_shelx_estimated_absorpt_t_min 0.591
_shelx_estimated_absorpt_t_max 0.929

loop_
_space_group_symop_operation_xyz
'x, y, z'
'-x, -y, -z'

loop_
_atom_site_label
_atom_site_type_symbol
_atom_site_fract_x
_atom_site_fract_y
_atom_site_fract_z
_atom_site_U_iso_or_equiv
_atom_site_adp_type
_atom_site_occupancy
_atom_site_site_symmetry_order
_atom_site_calc_flag
_atom_site_refinement_flags_posn
_atom_site_refinement_flags_adp
_atom_site_refinement_flags_occupancy
_atom_site_disorder_assembly
_atom_site_disorder_group
Ga1 Ga 0.32362(2) 0.32546(2) 0.24872(2) 0.01843(6) Uani 1 1 d . . . . .
Ga2 Ga 0.11434(2) 0.19665(2) 0.23471(2) 0.01765(6) Uani 1 1 d . . . . .
Cl1 Cl 0.20939(3) 0.44727(3) 0.27981(2) 0.02605(9) Uani 1 1 d . . . . .
P1 P 0.28203(3) 0.18310(3) 0.23922(3) 0.02175(9) Uani 1 1 d . . . . .
H1 H 0.279(3) 0.170(3) 0.311(2) 0.112(14) Uiso 1 1 d . . . . .
N1 N 0.42255(10) 0.32588(10) 0.32038(8) 0.0224(3) Uani 1 1 d . . . . .
N2 N 0.39576(10) 0.37220(9) 0.16185(8) 0.0216(3) Uani 1 1 d . . . . .
N3 N 0.08160(10) 0.11577(9) 0.15864(8) 0.0199(3) Uani 1 1 d . . . . .
N4 N 0.05080(10) 0.13636(10) 0.32000(8) 0.0207(3) Uani 1 1 d . . . . .
N5 N 0.04954(10) 0.31805(10) 0.22008(8) 0.0214(3) Uani 1 1 d . . . . .
H5 H 0.0842(16) 0.3520(15) 0.2227(12) 0.019(5) Uiso 1 1 d . . . . .
C1 C 0.48270(13) 0.38592(12) 0.31019(11) 0.0263(4) Uani 1 1 d . . . . .
C2 C 0.49416(13) 0.43571(12) 0.24354(11) 0.0282(4) Uani 1 1 d . . . . .
H2 H 0.528928 0.484242 0.246289 0.034 Uiso 1 1 calc R U . . .
C3 C 0.46115(12) 0.42369(12) 0.17289(11) 0.0251(3) Uani 1 1 d . . . . .
C4 C 0.54420(16) 0.40153(15) 0.37282(12) 0.0370(4) Uani 1 1 d . . . . .
H4A H 0.599841 0.426962 0.351384 0.055 Uiso 1 1 calc R U . . .
H4B H 0.567310 0.343033 0.398892 0.055 Uiso 1 1 calc R U . . .
H4C H 0.505358 0.444726 0.408836 0.055 Uiso 1 1 calc R U . . .
C5 C 0.50723(14) 0.47027(14) 0.10702(12) 0.0325(4) Uani 1 1 d . . . . .
H5A H 0.577920 0.452000 0.106441 0.049 Uiso 1 1 calc R U . . .
H5B H 0.488775 0.537012 0.111935 0.049 Uiso 1 1 calc R U . . .
H5C H 0.484990 0.452093 0.059836 0.049 Uiso 1 1 calc R U . . .
C6 C 0.42794(13) 0.26605(12) 0.38601(10) 0.0246(3) Uani 1 1 d . . . . .
C7 C 0.37111(14) 0.29343(12) 0.45260(10) 0.0277(4) Uani 1 1 d . . . . .
C8 C 0.37473(16) 0.23124(14) 0.51351(11) 0.0327(4) Uani 1 1 d . . . . .
H8 H 0.334237 0.247253 0.558136 0.039 Uiso 1 1 calc R U . . .
C9 C 0.43622(17) 0.14676(14) 0.51000(12) 0.0376(5) Uani 1 1 d . . . . .
H9 H 0.438576 0.105623 0.552318 0.045 Uiso 1 1 calc R U . . .
C10 C 0.49428(16) 0.12204(13) 0.44499(12) 0.0355(4) Uani 1 1 d . . . . .
H10 H 0.537378 0.064334 0.443613 0.043 Uiso 1 1 calc R U . . .
C11 C 0.49099(14) 0.17998(13) 0.38136(11) 0.0290(4) Uani 1 1 d . . . . .
C12 C 0.30847(15) 0.38858(13) 0.46131(11) 0.0312(4) Uani 1 1 d . . . . .
H12 H 0.317332 0.424419 0.413409 0.037 Uiso 1 1 calc R U . . .
C13 C 0.33935(19) 0.44004(15) 0.52649(13) 0.0440(5) Uani 1 1 d . . . . .
H13A H 0.300567 0.502332 0.528734 0.066 Uiso 1 1 calc R U . . .
H13B H 0.408150 0.443266 0.517827 0.066 Uiso 1 1 calc R U . . .
H13C H 0.328948 0.407235 0.574355 0.066 Uiso 1 1 calc R U . . .
C14 C 0.20112(16) 0.38334(16) 0.47417(13) 0.0411(5) Uani 1 1 d . . . . .
H14A H 0.162026 0.445534 0.474150 0.062 Uiso 1 1 calc R U . . .
H14B H 0.189858 0.352769 0.522940 0.062 Uiso 1 1 calc R U . . .
H14C H 0.182652 0.348364 0.433655 0.062 Uiso 1 1 calc R U . . .
C15 C 0.55752(15) 0.15089(14) 0.31111(13) 0.0369(4) Uani 1 1 d . . . . .
H15 H 0.538754 0.197092 0.269910 0.044 Uiso 1 1 calc R U . . .
C16 C 0.66358(19) 0.1506(2) 0.32562(19) 0.0602(7) Uani 1 1 d . . . . .
H16A H 0.704718 0.134137 0.279272 0.090 Uiso 1 1 calc R U . . .
H16B H 0.683817 0.105660 0.365827 0.090 Uiso 1 1 calc R U . . .
H16C H 0.669933 0.211810 0.341023 0.090 Uiso 1 1 calc R U . . .
C17 C 0.54756(17) 0.05702(16) 0.28367(14) 0.0444(5) Uani 1 1 d . . . . .
H17A H 0.587187 0.043606 0.236171 0.067 Uiso 1 1 calc R U . . .
H17B H 0.479485 0.057370 0.275417 0.067 Uiso 1 1 calc R U . . .
H17C H 0.569606 0.009841 0.321792 0.067 Uiso 1 1 calc R U . . .
C18 C 0.37239(12) 0.35898(12) 0.08560(10) 0.0222(3) Uani 1 1 d . . . . .
C19 C 0.30874(12) 0.42838(12) 0.04891(10) 0.0243(3) Uani 1 1 d . . . . .
C20 C 0.28980(13) 0.41357(13) -0.02510(11) 0.0292(4) Uani 1 1 d . . . . .
H20 H 0.247412 0.459706 -0.051167 0.035 Uiso 1 1 calc R U . . .
C21 C 0.33153(14) 0.33289(15) -0.06153(11) 0.0331(4) Uani 1 1 d . . . . .
H21 H 0.317679 0.324226 -0.112034 0.040 Uiso 1 1 calc R U . . .
C22 C 0.39340(14) 0.26498(14) -0.02421(11) 0.0313(4) Uani 1 1 d . . . . .
H22 H 0.421484 0.209787 -0.049437 0.038 Uiso 1 1 calc R U . . .
C23 C 0.41510(12) 0.27635(12) 0.04978(10) 0.0249(3) Uani 1 1 d . . . . .
C24 C 0.26044(13) 0.51797(12) 0.08599(11) 0.0264(4) Uani 1 1 d . . . . .
H24 H 0.285278 0.518444 0.137245 0.032 Uiso 1 1 calc R U . . .
C25 C 0.28422(15) 0.60202(13) 0.04095(13) 0.0357(4) Uani 1 1 d . . . . .
H25A H 0.254843 0.658011 0.068112 0.053 Uiso 1 1 calc R U . . .
H25B H 0.258312 0.604225 -0.008928 0.053 Uiso 1 1 calc R U . . .
H25C H 0.354696 0.597449 0.034911 0.053 Uiso 1 1 calc R U . . .
C26 C 0.15006(13) 0.52440(12) 0.09599(11) 0.0290(4) Uani 1 1 d . . . . .
H26A H 0.120552 0.580050 0.123561 0.043 Uiso 1 1 calc R U . . .
H26B H 0.135520 0.470386 0.124522 0.043 Uiso 1 1 calc R U . . .
H26C H 0.123715 0.526857 0.046262 0.043 Uiso 1 1 calc R U . . .
C27 C 0.48638(12) 0.20302(12) 0.08931(11) 0.0262(3) Uani 1 1 d . . . . .
H27 H 0.468501 0.207605 0.144819 0.031 Uiso 1 1 calc R U . . .
C28 C 0.59059(14) 0.22033(14) 0.07577(14) 0.0365(4) Uani 1 1 d . . . . .
H28A H 0.634932 0.172215 0.101641 0.055 Uiso 1 1 calc R U . . .
H28B H 0.594043 0.280329 0.095600 0.055 Uiso 1 1 calc R U . . .
H28C H 0.609193 0.219459 0.021447 0.055 Uiso 1 1 calc R U . . .
C29 C 0.48065(14) 0.10610(13) 0.06649(12) 0.0325(4) Uani 1 1 d . . . . .
H29A H 0.520515 0.061218 0.098492 0.049 Uiso 1 1 calc R U . . .
H29B H 0.504606 0.097138 0.013490 0.049 Uiso 1 1 calc R U . . .
H29C H 0.413162 0.097732 0.072823 0.049 Uiso 1 1 calc R U . . .
C30 C 0.00492(12) 0.07481(11) 0.16958(10) 0.0223(3) Uani 1 1 d . . . . .
C31 C -0.04606(12) 0.06918(12) 0.23972(10) 0.0246(3) Uani 1 1 d . . . . .
H31 H -0.105361 0.047728 0.239304 0.030 Uiso 1 1 calc R U . . .
C32 C -0.02035(12) 0.09131(11) 0.31055(10) 0.0229(3) Uani 1 1 d . . . . .
C33 C -0.03164(14) 0.03171(13) 0.10420(11) 0.0289(4) Uani 1 1 d . . . . .
H33A H -0.066536 -0.016371 0.123468 0.043 Uiso 1 1 calc R U . . .
H33B H 0.023427 0.004759 0.069838 0.043 Uiso 1 1 calc R U . . .
H33C H -0.075466 0.078826 0.076940 0.043 Uiso 1 1 calc R U . . .
C34 C -0.07844(14) 0.06059(14) 0.37795(11) 0.0312(4) Uani 1 1 d . . . . .
H34A H -0.103184 0.006100 0.365137 0.047 Uiso 1 1 calc R U . . .
H34B H -0.132952 0.110039 0.392284 0.047 Uiso 1 1 calc R U . . .
H34C H -0.036992 0.045655 0.420305 0.047 Uiso 1 1 calc R U . . .
C35 C 0.14152(12) 0.10048(11) 0.08891(9) 0.0208(3) Uani 1 1 d . . . . .
C36 C 0.12268(12) 0.16013(12) 0.02686(10) 0.0234(3) Uani 1 1 d . . . . .
C37 C 0.18241(14) 0.14200(13) -0.03948(10) 0.0288(4) Uani 1 1 d . . . . .
H37 H 0.171742 0.182436 -0.081957 0.035 Uiso 1 1 calc R U . . .
C38 C 0.25678(14) 0.06617(14) -0.04430(11) 0.0317(4) Uani 1 1 d . . . . .
H38 H 0.296296 0.054379 -0.089972 0.038 Uiso 1 1 calc R U . . .
C39 C 0.27349(13) 0.00740(13) 0.01775(11) 0.0298(4) Uani 1 1 d . . . . .
H39 H 0.324078 -0.045063 0.013766 0.036 Uiso 1 1 calc R U . . .
C40 C 0.21776(12) 0.02366(12) 0.08565(10) 0.0239(3) Uani 1 1 d . . . . .
C41 C 0.03870(13) 0.24125(12) 0.02891(10) 0.0256(3) Uani 1 1 d . . . . .
H41 H 0.003069 0.241140 0.079801 0.031 Uiso 1 1 calc R U . . .
C42 C -0.03238(15) 0.23296(14) -0.03047(13) 0.0370(4) Uani 1 1 d . . . . .
H42A H -0.088667 0.283151 -0.024831 0.055 Uiso 1 1 calc R U . . .
H42B H -0.053767 0.173987 -0.023496 0.055 Uiso 1 1 calc R U . . .
H42C H -0.000190 0.236442 -0.081097 0.055 Uiso 1 1 calc R U . . .
C43 C 0.07452(16) 0.33182(13) 0.01858(12) 0.0351(4) Uani 1 1 d . . . . .
H43A H 0.020028 0.382982 0.028119 0.053 Uiso 1 1 calc R U . . .
H43B H 0.102609 0.337026 -0.033227 0.053 Uiso 1 1 calc R U . . .
H43C H 0.123945 0.333660 0.054200 0.053 Uiso 1 1 calc R U . . .
C44 C 0.23736(13) -0.04247(12) 0.15271(10) 0.0264(4) Uani 1 1 d . . . . .
H44 H 0.201919 -0.011344 0.198501 0.032 Uiso 1 1 calc R U . . .
C45 C 0.19791(17) -0.12981(14) 0.14258(14) 0.0412(5) Uani 1 1 d . . . . .
H45A H 0.210855 -0.170755 0.186638 0.062 Uiso 1 1 calc R U . . .
H45B H 0.229708 -0.160846 0.096974 0.062 Uiso 1 1 calc R U . . .
H45C H 0.127830 -0.113918 0.137618 0.062 Uiso 1 1 calc R U . . .
C46 C 0.34479(15) -0.06672(13) 0.16771(12) 0.0340(4) Uani 1 1 d . . . . .
H46A H 0.352845 -0.105681 0.213359 0.051 Uiso 1 1 calc R U . . .
H46B H 0.369194 -0.010271 0.174804 0.051 Uiso 1 1 calc R U . . .
H46C H 0.381205 -0.099751 0.124569 0.051 Uiso 1 1 calc R U . . .
C47 C 0.07722(13) 0.14734(12) 0.39576(9) 0.0229(3) Uani 1 1 d . . . . .
C48 C 0.02516(13) 0.21987(12) 0.43978(10) 0.0269(4) Uani 1 1 d . . . . .
C49 C 0.05197(16) 0.22623(14) 0.51351(11) 0.0331(4) Uani 1 1 d . . . . .
H49 H 0.017047 0.273762 0.544866 0.040 Uiso 1 1 calc R U . . .
C50 C 0.12803(16) 0.16487(14) 0.54140(11) 0.0340(4) Uani 1 1 d . . . . .
H50 H 0.145336 0.170630 0.591463 0.041 Uiso 1 1 calc R U . . .
C51 C 0.17944(15) 0.09467(13) 0.49657(10) 0.0293(4) Uani 1 1 d . . . . .
H51 H 0.231987 0.053023 0.516380 0.035 Uiso 1 1 calc R U . . .
C52 C 0.15552(13) 0.08401(12) 0.42300(10) 0.0247(3) Uani 1 1 d . . . . .
C53 C -0.05837(14) 0.29025(13) 0.41082(11) 0.0302(4) Uani 1 1 d . . . . .
H53 H -0.069968 0.271773 0.359164 0.036 Uiso 1 1 calc R U . . .
C54 C -0.15264(16) 0.29347(17) 0.46068(13) 0.0428(5) Uani 1 1 d . . . . .
H54A H -0.205742 0.334576 0.437167 0.064 Uiso 1 1 calc R U . . .
H54B H -0.144907 0.316259 0.510572 0.064 Uiso 1 1 calc R U . . .
H54C H -0.167525 0.231631 0.466160 0.064 Uiso 1 1 calc R U . . .
C55 C -0.03387(16) 0.38669(13) 0.40407(12) 0.0349(4) Uani 1 1 d . . . . .
H55A H -0.087609 0.429406 0.382780 0.052 Uiso 1 1 calc R U . . .
H55B H 0.025229 0.385192 0.370904 0.052 Uiso 1 1 calc R U . . .
H55C H -0.023583 0.407076 0.454230 0.052 Uiso 1 1 calc R U . . .
C56 C 0.21060(13) 0.00445(12) 0.37532(10) 0.0261(3) Uani 1 1 d . . . . .
H56 H 0.210936 0.026280 0.321394 0.031 Uiso 1 1 calc R U . . .
C57 C 0.16017(17) -0.07837(14) 0.38116(14) 0.0413(5) Uani 1 1 d . . . . .
H57A H 0.199167 -0.128804 0.351785 0.062 Uiso 1 1 calc R U . . .
H57B H 0.096010 -0.061269 0.361242 0.062 Uiso 1 1 calc R U . . .
H57C H 0.153024 -0.098077 0.434210 0.062 Uiso 1 1 calc R U . . .
C58 C 0.31641(15) -0.02491(16) 0.39425(13) 0.0393(5) Uani 1 1 d . . . . .
H58A H 0.350967 -0.068745 0.356874 0.059 Uiso 1 1 calc R U . . .
H58B H 0.319007 -0.053922 0.444678 0.059 Uiso 1 1 calc R U . . .
H58C H 0.347024 0.029131 0.393321 0.059 Uiso 1 1 calc R U . . .
C59 C -0.04519(12) 0.35924(12) 0.21123(10) 0.0237(3) Uani 1 1 d . . . . .
C60 C -0.12013(13) 0.30885(13) 0.21054(11) 0.0286(4) Uani 1 1 d . . . . .
H60 H -0.105376 0.243795 0.215269 0.034 Uiso 1 1 calc R U . . .
C61 C -0.21524(14) 0.35280(15) 0.20306(12) 0.0350(4) Uani 1 1 d . . . . .
H61 H -0.264793 0.317446 0.203293 0.042 Uiso 1 1 calc R U . . .
C62 C -0.23906(14) 0.44749(15) 0.19524(12) 0.0359(4) Uani 1 1 d . . . . .
H62 H -0.304351 0.477263 0.190341 0.043 Uiso 1 1 calc R U . . .
C63 C -0.16571(14) 0.49800(14) 0.19472(11) 0.0319(4) Uani 1 1 d . . . . .
H63 H -0.180949 0.562916 0.188822 0.038 Uiso 1 1 calc R U . . .
C64 C -0.07064(13) 0.45502(12) 0.20267(10) 0.0266(4) Uani 1 1 d . . . . .
H64 H -0.021658 0.491035 0.202328 0.032 Uiso 1 1 calc R U . . .
C1_1 C 0.4060(2) 0.6927(2) 0.35464(18) 0.0362(7) Uani 0.769(4) 1 d D . P A 1
C2_1 C 0.3396(2) 0.6614(2) 0.3130(2) 0.0420(8) Uani 0.769(4) 1 d D . P A 1
H2_1 H 0.285922 0.640380 0.338349 0.050 Uiso 0.769(4) 1 calc R U P A 1
C3_1 C 0.3512(3) 0.6608(2) 0.2352(2) 0.0478(8) Uani 0.769(4) 1 d D . P A 1
H3_1 H 0.304850 0.639935 0.207444 0.057 Uiso 0.769(4) 1 calc R U P A 1
C4_1 C 0.4301(3) 0.69036(19) 0.19686(17) 0.0450(8) Uani 0.769(4) 1 d D . P A 1
H4_1 H 0.437501 0.689957 0.143237 0.054 Uiso 0.769(4) 1 calc R U P A 1
C5_1 C 0.4970(2) 0.7201(2) 0.23758(17) 0.0449(8) Uani 0.769(4) 1 d D . P A 1
H5_1 H 0.551308 0.739934 0.212088 0.054 Uiso 0.769(4) 1 calc R U P A 1
C6_1 C 0.4852(3) 0.7212(3) 0.31610(19) 0.0409(8) Uani 0.769(4) 1 d D . P A 1
H6_1 H 0.531819 0.741773 0.343790 0.049 Uiso 0.769(4) 1 calc R U P A 1
C7_1 C 0.3921(2) 0.6959(3) 0.43913(18) 0.0483(8) Uani 0.769(4) 1 d . . P A 1
H7A_1 H 0.448178 0.714463 0.459250 0.073 Uiso 0.769(4) 1 calc R U P A 1
H7B_1 H 0.385724 0.635027 0.459570 0.073 Uiso 0.769(4) 1 calc R U P A 1
H7C_1 H 0.333252 0.740429 0.453790 0.073 Uiso 0.769(4) 1 calc R U P A 1
C1_2 C 0.9487(2) 0.73706(16) 0.27541(13) 0.0484(6) Uani 1 1 d D . . . .
C2_2 C 0.9163(2) 0.82715(16) 0.25086(12) 0.0491(6) Uani 1 1 d D . . . .
H2_2 H 0.962075 0.865169 0.236631 0.059 Uiso 1 1 calc R U . . .
C3_2 C 0.8185(2) 0.86191(17) 0.24694(13) 0.0498(6) Uani 1 1 d D . . . .
H3_2 H 0.797818 0.923761 0.230675 0.060 Uiso 1 1 calc R U . . .
C4_2 C 0.7499(2) 0.80771(18) 0.26644(14) 0.0514(6) Uani 1 1 d D . . . .
H4_2 H 0.682806 0.831762 0.263259 0.062 Uiso 1 1 calc R U . . .
C5_2 C 0.7812(2) 0.71813(18) 0.29057(15) 0.0542(6) Uani 1 1 d D . . . .
H5_2 H 0.735272 0.680055 0.303949 0.065 Uiso 1 1 calc R U . . .
C6_2 C 0.8787(2) 0.68374(16) 0.29531(13) 0.0503(6) Uani 1 1 d D . . . .
H6_2 H 0.898762 0.622208 0.312552 0.060 Uiso 1 1 calc R U . . .
C7_2 C 1.0543(2) 0.7016(2) 0.28047(17) 0.0629(7) Uani 1 1 d . . . . .
H7A_2 H 1.064362 0.638269 0.300294 0.094 Uiso 1 1 calc R U . . .
H7B_2 H 1.080371 0.740059 0.314348 0.094 Uiso 1 1 calc R U . . .
H7C_2 H 1.087699 0.703037 0.230111 0.094 Uiso 1 1 calc R U . . .
C2_3 C 0.3907(8) 0.6885(7) 0.2496(5) 0.047(3) Uani 0.231(4) 1 d D . P A 2
H2_3 H 0.400786 0.697799 0.196619 0.056 Uiso 0.231(4) 1 calc R U P A 2
C1_3 C 0.4517(9) 0.7176(9) 0.2993(6) 0.049(3) Uani 0.231(4) 1 d D . P A 2
C3_3 C 0.3168(9) 0.6466(8) 0.2784(6) 0.050(3) Uani 0.231(4) 1 d D . P A 2
H3_3 H 0.274408 0.629454 0.244634 0.060 Uiso 0.231(4) 1 calc R U P A 2
C4_3 C 0.3017(6) 0.6281(6) 0.3556(5) 0.042(2) Uani 0.231(4) 1 d D . P A 2
H4_3 H 0.251915 0.596391 0.374187 0.050 Uiso 0.231(4) 1 calc R U P A 2
C5_3 C 0.3609(7) 0.6571(8) 0.4041(5) 0.049(3) Uani 0.231(4) 1 d D . P A 2
H5_3 H 0.349778 0.648798 0.457107 0.059 Uiso 0.231(4) 1 calc R U P A 2
C7_3 C 0.5324(10) 0.7649(10) 0.2731(10) 0.069(4) Uani 0.231(4) 1 d . . P A 2
H7A_3 H 0.524707 0.823295 0.299143 0.103 Uiso 0.231(4) 1 calc R U P A 2
H7B_3 H 0.531464 0.776646 0.218501 0.103 Uiso 0.231(4) 1 calc R U P A 2
H7C_3 H 0.594323 0.725959 0.284462 0.103 Uiso 0.231(4) 1 calc R U P A 2
C6_3 C 0.4374(8) 0.6988(10) 0.3756(6) 0.053(3) Uani 0.231(4) 1 d D . P A 2
H6_3 H 0.480481 0.714545 0.409447 0.064 Uiso 0.231(4) 1 calc R U P A 2

loop_
_atom_site_aniso_label
_atom_site_aniso_U_11
_atom_site_aniso_U_22
_atom_site_aniso_U_33
_atom_site_aniso_U_23
_atom_site_aniso_U_13
_atom_site_aniso_U_12
Ga1 0.01747(10) 0.01586(10) 0.02255(11) -0.00119(7) -0.00317(7) -0.00384(7)
Ga2 0.01864(10) 0.01575(10) 0.01915(10) -0.00254(7) -0.00154(7) -0.00431(7)
Cl1 0.02447(19) 0.02244(19) 0.0302(2) -0.00503(15) -0.00336(15) -0.00042(15)
P1 0.01931(19) 0.01627(18) 0.0303(2) -0.00174(15) -0.00259(16) -0.00434(15)
N1 0.0225(7) 0.0195(6) 0.0265(7) -0.0014(5) -0.0066(5) -0.0049(5)
N2 0.0188(6) 0.0190(6) 0.0269(7) -0.0004(5) -0.0022(5) -0.0031(5)
N3 0.0206(6) 0.0185(6) 0.0206(6) -0.0036(5) -0.0017(5) -0.0030(5)
N4 0.0210(6) 0.0210(6) 0.0205(7) -0.0035(5) 0.0004(5) -0.0054(5)
N5 0.0202(6) 0.0173(6) 0.0282(7) -0.0015(5) -0.0029(5) -0.0070(5)
C1 0.0233(8) 0.0224(8) 0.0347(9) -0.0035(7) -0.0084(7) -0.0052(6)
C2 0.0241(8) 0.0218(8) 0.0414(10) 0.0011(7) -0.0069(7) -0.0097(7)
C3 0.0199(7) 0.0186(7) 0.0361(9) 0.0015(7) -0.0016(7) -0.0023(6)
C4 0.0383(10) 0.0373(11) 0.0412(11) -0.0006(9) -0.0173(9) -0.0166(9)
C5 0.0273(9) 0.0304(9) 0.0423(11) 0.0064(8) -0.0028(8) -0.0129(7)
C6 0.0259(8) 0.0216(8) 0.0284(9) -0.0004(7) -0.0109(7) -0.0059(6)
C7 0.0340(9) 0.0236(8) 0.0283(9) -0.0009(7) -0.0112(7) -0.0091(7)
C8 0.0441(11) 0.0310(9) 0.0260(9) -0.0015(7) -0.0078(8) -0.0124(8)
C9 0.0562(13) 0.0281(9) 0.0320(10) 0.0058(8) -0.0168(9) -0.0123(9)
C10 0.0462(11) 0.0232(9) 0.0374(10) 0.0014(8) -0.0161(9) -0.0028(8)
C11 0.0300(9) 0.0244(8) 0.0332(9) -0.0005(7) -0.0118(7) -0.0032(7)
C12 0.0372(10) 0.0281(9) 0.0285(9) -0.0028(7) -0.0058(8) -0.0049(8)
C13 0.0614(14) 0.0319(10) 0.0396(11) -0.0104(9) -0.0117(10) -0.0061(10)
C14 0.0395(11) 0.0428(12) 0.0391(11) -0.0011(9) -0.0003(9) -0.0040(9)
C15 0.0358(10) 0.0296(10) 0.0409(11) 0.0007(8) -0.0049(8) 0.0057(8)
C16 0.0386(13) 0.0613(17) 0.082(2) -0.0151(15) -0.0001(13) -0.0123(12)
C17 0.0405(11) 0.0413(12) 0.0485(13) -0.0127(10) -0.0044(10) 0.0022(9)
C18 0.0193(7) 0.0228(8) 0.0247(8) 0.0016(6) 0.0009(6) -0.0062(6)
C19 0.0215(8) 0.0224(8) 0.0294(9) 0.0024(7) -0.0003(6) -0.0062(6)
C20 0.0280(9) 0.0305(9) 0.0287(9) 0.0045(7) -0.0039(7) -0.0044(7)
C21 0.0338(10) 0.0401(10) 0.0248(9) -0.0015(8) -0.0018(7) -0.0058(8)
C22 0.0318(9) 0.0310(9) 0.0295(9) -0.0049(7) 0.0018(7) -0.0028(7)
C23 0.0221(8) 0.0239(8) 0.0282(9) 0.0004(7) 0.0011(6) -0.0045(6)
C24 0.0260(8) 0.0193(8) 0.0334(9) 0.0025(7) -0.0041(7) -0.0031(6)
C25 0.0352(10) 0.0254(9) 0.0453(11) 0.0069(8) 0.0003(8) -0.0056(8)
C26 0.0257(8) 0.0231(8) 0.0369(10) 0.0024(7) -0.0031(7) -0.0020(7)
C27 0.0236(8) 0.0223(8) 0.0306(9) -0.0024(7) 0.0013(7) 0.0000(6)
C28 0.0244(9) 0.0288(9) 0.0555(13) -0.0031(9) -0.0021(8) -0.0028(7)
C29 0.0290(9) 0.0254(9) 0.0422(11) -0.0017(8) 0.0001(8) -0.0036(7)
C30 0.0231(8) 0.0176(7) 0.0271(8) -0.0034(6) -0.0056(6) -0.0042(6)
C31 0.0217(8) 0.0240(8) 0.0302(9) -0.0025(7) -0.0017(7) -0.0090(6)
C32 0.0218(8) 0.0189(7) 0.0277(8) -0.0016(6) 0.0016(6) -0.0042(6)
C33 0.0307(9) 0.0298(9) 0.0296(9) -0.0074(7) -0.0063(7) -0.0110(7)
C34 0.0314(9) 0.0345(10) 0.0306(9) -0.0003(8) 0.0033(7) -0.0156(8)
C35 0.0219(7) 0.0209(7) 0.0205(7) -0.0066(6) -0.0031(6) -0.0045(6)
C36 0.0255(8) 0.0234(8) 0.0222(8) -0.0037(6) -0.0046(6) -0.0053(6)
C37 0.0334(9) 0.0312(9) 0.0218(8) -0.0022(7) -0.0035(7) -0.0056(7)
C38 0.0317(9) 0.0386(10) 0.0234(8) -0.0080(7) 0.0017(7) -0.0031(8)
C39 0.0279(9) 0.0304(9) 0.0284(9) -0.0089(7) -0.0014(7) 0.0020(7)
C40 0.0250(8) 0.0223(8) 0.0246(8) -0.0055(6) -0.0043(6) -0.0027(6)
C41 0.0290(8) 0.0226(8) 0.0250(8) -0.0013(6) -0.0046(7) -0.0031(7)
C42 0.0363(10) 0.0303(10) 0.0442(11) -0.0024(8) -0.0173(9) -0.0001(8)
C43 0.0407(11) 0.0241(9) 0.0414(11) -0.0011(8) -0.0069(9) -0.0065(8)
C44 0.0294(9) 0.0218(8) 0.0265(8) -0.0041(7) -0.0051(7) 0.0006(7)
C45 0.0425(11) 0.0301(10) 0.0547(13) 0.0064(9) -0.0156(10) -0.0126(9)
C46 0.0347(10) 0.0262(9) 0.0414(11) 0.0007(8) -0.0123(8) -0.0032(8)
C47 0.0279(8) 0.0243(8) 0.0181(7) -0.0005(6) 0.0012(6) -0.0097(7)
C48 0.0312(9) 0.0258(8) 0.0238(8) -0.0026(7) 0.0022(7) -0.0073(7)
C49 0.0443(11) 0.0307(9) 0.0237(9) -0.0063(7) 0.0036(8) -0.0072(8)
C50 0.0491(11) 0.0340(10) 0.0201(8) -0.0019(7) -0.0038(8) -0.0105(9)
C51 0.0385(10) 0.0272(9) 0.0233(8) 0.0030(7) -0.0060(7) -0.0080(8)
C52 0.0310(9) 0.0214(8) 0.0229(8) -0.0005(6) -0.0004(7) -0.0083(7)
C53 0.0299(9) 0.0299(9) 0.0284(9) -0.0066(7) 0.0034(7) -0.0005(7)
C54 0.0379(11) 0.0448(12) 0.0419(12) -0.0049(9) 0.0096(9) -0.0023(9)
C55 0.0405(11) 0.0281(9) 0.0336(10) -0.0047(8) 0.0004(8) -0.0005(8)
C56 0.0305(9) 0.0236(8) 0.0237(8) 0.0001(6) -0.0040(7) -0.0034(7)
C57 0.0498(12) 0.0237(9) 0.0504(13) -0.0027(8) 0.0002(10) -0.0083(9)
C58 0.0355(10) 0.0418(11) 0.0379(11) -0.0071(9) -0.0089(8) 0.0025(9)
C59 0.0235(8) 0.0249(8) 0.0222(8) -0.0025(6) -0.0017(6) -0.0031(6)
C60 0.0272(9) 0.0264(9) 0.0330(9) -0.0017(7) -0.0037(7) -0.0062(7)
C61 0.0262(9) 0.0411(11) 0.0401(11) 0.0012(9) -0.0066(8) -0.0110(8)
C62 0.0222(8) 0.0433(11) 0.0393(11) 0.0006(9) -0.0041(8) 0.0017(8)
C63 0.0306(9) 0.0291(9) 0.0334(10) -0.0018(7) -0.0058(7) 0.0025(7)
C64 0.0261(8) 0.0251(8) 0.0290(9) -0.0039(7) -0.0033(7) -0.0045(7)
C1_1 0.0301(17) 0.0353(15) 0.0409(17) 0.0021(13) -0.0038(13) -0.0005(13)
C2_1 0.0413(16) 0.0312(15) 0.054(2) -0.0033(14) -0.0065(15) -0.0070(12)
C3_1 0.061(2) 0.0288(16) 0.056(2) -0.0105(15) -0.0204(17) -0.0058(14)
C4_1 0.069(2) 0.0278(13) 0.0356(16) -0.0044(11) -0.0095(14) 0.0010(13)
C5_1 0.0473(16) 0.0456(17) 0.0388(16) 0.0006(13) -0.0002(13) -0.0022(13)
C6_1 0.0336(19) 0.0515(19) 0.0377(17) -0.0014(14) -0.0074(13) -0.0060(16)
C7_1 0.0420(16) 0.067(2) 0.0381(16) 0.0022(14) -0.0005(13) -0.0166(15)
C1_2 0.0707(16) 0.0390(12) 0.0342(11) -0.0132(9) 0.0058(11) -0.0083(11)
C2_2 0.0859(18) 0.0378(11) 0.0266(10) -0.0037(9) 0.0019(11) -0.0212(12)
C3_2 0.0789(17) 0.0426(12) 0.0319(11) 0.0007(9) -0.0129(11) -0.0188(12)
C4_2 0.0718(17) 0.0486(13) 0.0375(12) -0.0084(10) -0.0069(11) -0.0180(12)
C5_2 0.0776(18) 0.0443(13) 0.0452(13) -0.0115(11) 0.0057(12) -0.0247(12)
C6_2 0.0837(18) 0.0318(11) 0.0373(12) -0.0106(9) 0.0070(11) -0.0187(11)
C7_2 0.0746(18) 0.0556(16) 0.0561(16) -0.0129(13) 0.0074(14) -0.0088(14)
C2_3 0.060(6) 0.026(5) 0.051(6) 0.001(4) -0.010(5) 0.000(4)
C1_3 0.039(7) 0.042(6) 0.063(7) 0.012(5) -0.007(5) -0.001(5)
C3_3 0.067(7) 0.037(6) 0.046(6) -0.006(5) -0.012(5) -0.007(5)
C4_3 0.041(5) 0.030(4) 0.052(5) -0.005(4) -0.007(4) 0.000(4)
C5_3 0.045(5) 0.060(6) 0.042(5) 0.002(5) -0.006(4) -0.011(5)
C7_3 0.052(7) 0.063(8) 0.092(10) 0.007(7) -0.002(6) -0.016(6)
C6_3 0.037(6) 0.062(7) 0.061(7) 0.004(6) -0.017(5) -0.004(5)

loop_
_atom_type_symbol
_atom_type_description
_atom_type_scat_dispersion_real
_atom_type_scat_dispersion_imag
_atom_type_scat_source
C C 0.0181 0.0091 'International Tables Vol C Tables 4.2.6.8 and 6.1.1.4'
H H 0.0000 0.0000 'International Tables Vol C Tables 4.2.6.8 and 6.1.1.4'
Cl Cl 0.3639 0.7018 'International Tables Vol C Tables 4.2.6.8 and 6.1.1.4'
Ga Ga -1.2846 0.7763 'International Tables Vol C Tables 4.2.6.8 and 6.1.1.4'
N N 0.0311 0.0180 'International Tables Vol C Tables 4.2.6.8 and 6.1.1.4'
P P 0.2955 0.4335 'International Tables Vol C Tables 4.2.6.8 and 6.1.1.4'

loop_
_geom_angle_atom_site_label_1
_geom_angle_atom_site_label_2
_geom_angle_atom_site_label_3
_geom_angle
_geom_angle_site_symmetry_1
_geom_angle_site_symmetry_3
_geom_angle_publ_flag
N1 Ga1 N2 95.81(6) . . ?
N1 Ga1 Cl1 104.10(4) . . ?
N2 Ga1 Cl1 102.50(4) . . ?
N1 Ga1 P1 113.11(4) . . ?
N2 Ga1 P1 117.93(4) . . ?
Cl1 Ga1 P1 119.932(18) . . ?
N5 Ga2 N3 110.75(6) . . ?
N5 Ga2 N4 110.94(6) . . ?
N3 Ga2 N4 93.75(6) . . ?
N5 Ga2 P1 113.26(5) . . ?
N3 Ga2 P1 111.86(4) . . ?
N4 Ga2 P1 114.73(4) . . ?
Ga1 P1 Ga2 111.071(18) . . ?
C1 N1 C6 119.64(14) . . ?
C1 N1 Ga1 119.59(12) . . ?
C6 N1 Ga1 120.67(11) . . ?
C3 N2 C18 119.10(15) . . ?
C3 N2 Ga1 119.96(12) . . ?
C18 N2 Ga1 120.67(11) . . ?
C30 N3 C35 118.75(13) . . ?
C30 N3 Ga2 121.84(11) . . ?
C35 N3 Ga2 119.42(10) . . ?
C32 N4 C47 118.76(14) . . ?
C32 N4 Ga2 122.07(12) . . ?
C47 N4 Ga2 119.00(11) . . ?
C59 N5 Ga2 134.67(12) . . ?
N1 C1 C2 123.86(16) . . ?
N1 C1 C4 120.14(17) . . ?
C2 C1 C4 115.99(16) . . ?
C1 C2 C3 128.41(16) . . ?
N2 C3 C2 123.84(17) . . ?
N2 C3 C5 120.40(17) . . ?
C2 C3 C5 115.72(16) . . ?
C7 C6 C11 121.43(17) . . ?
C7 C6 N1 120.18(15) . . ?
C11 C6 N1 118.39(16) . . ?
C8 C7 C6 118.20(17) . . ?
C8 C7 C12 119.19(18) . . ?
C6 C7 C12 122.59(16) . . ?
C9 C8 C7 121.1(2) . . ?
C8 C9 C10 120.04(19) . . ?
C9 C10 C11 121.39(18) . . ?
C10 C11 C6 117.79(19) . . ?
C10 C11 C15 119.81(17) . . ?
C6 C11 C15 122.35(17) . . ?
C7 C12 C14 111.22(17) . . ?
C7 C12 C13 111.29(16) . . ?
C14 C12 C13 109.91(18) . . ?
C11 C15 C17 112.34(19) . . ?
C11 C15 C16 110.79(19) . . ?
C17 C15 C16 109.93(18) . . ?
C19 C18 C23 121.69(16) . . ?
C19 C18 N2 119.72(15) . . ?
C23 C18 N2 118.59(15) . . ?
C20 C19 C18 117.81(16) . . ?
C20 C19 C24 118.99(16) . . ?
C18 C19 C24 123.20(16) . . ?
C21 C20 C19 121.40(17) . . ?
C22 C21 C20 119.95(18) . . ?
C21 C22 C23 121.03(18) . . ?
C22 C23 C18 118.12(16) . . ?
C22 C23 C27 120.70(16) . . ?
C18 C23 C27 121.13(16) . . ?
C19 C24 C25 112.04(16) . . ?
C19 C24 C26 110.47(15) . . ?
C25 C24 C26 109.99(15) . . ?
C23 C27 C29 112.39(15) . . ?
C23 C27 C28 111.11(15) . . ?
C29 C27 C28 110.82(15) . . ?
N3 C30 C31 123.49(15) . . ?
N3 C30 C33 120.26(16) . . ?
C31 C30 C33 116.24(15) . . ?
C30 C31 C32 127.91(16) . . ?
N4 C32 C31 123.68(16) . . ?
N4 C32 C34 120.34(16) . . ?
C31 C32 C34 115.98(15) . . ?
C36 C35 C40 121.78(16) . . ?
C36 C35 N3 120.32(14) . . ?
C40 C35 N3 117.89(15) . . ?
C37 C36 C35 118.11(16) . . ?
C37 C36 C41 119.67(16) . . ?
C35 C36 C41 122.20(16) . . ?
C38 C37 C36 121.08(17) . . ?
C37 C38 C39 119.80(17) . . ?
C38 C39 C40 121.37(17) . . ?
C39 C40 C35 117.83(16) . . ?
C39 C40 C44 120.21(16) . . ?
C35 C40 C44 121.92(16) . . ?
C36 C41 C43 111.25(15) . . ?
C36 C41 C42 111.25(15) . . ?
C43 C41 C42 110.62(16) . . ?
C40 C44 C45 111.17(15) . . ?
C40 C44 C46 112.77(16) . . ?
C45 C44 C46 110.10(15) . . ?
C48 C47 C52 122.08(16) . . ?
C48 C47 N4 119.81(15) . . ?
C52 C47 N4 118.11(15) . . ?
C49 C48 C47 117.65(17) . . ?
C49 C48 C53 119.45(17) . . ?
C47 C48 C53 122.91(16) . . ?
C50 C49 C48 121.23(18) . . ?
C49 C50 C51 120.16(17) . . ?
C50 C51 C52 121.33(18) . . ?
C51 C52 C47 117.53(16) . . ?
C51 C52 C56 120.69(16) . . ?
C47 C52 C56 121.76(15) . . ?
C48 C53 C54 112.26(17) . . ?
C48 C53 C55 111.69(16) . . ?
C54 C53 C55 109.33(16) . . ?
C52 C56 C58 112.87(15) . . ?
C52 C56 C57 111.95(16) . . ?
C58 C56 C57 110.06(17) . . ?
N5 C59 C64 120.30(16) . . ?
N5 C59 C60 122.47(16) . . ?
C64 C59 C60 117.23(16) . . ?
C61 C60 C59 120.94(18) . . ?
C62 C61 C60 120.98(19) . . ?
C61 C62 C63 118.73(17) . . ?
C64 C63 C62 120.85(18) . . ?
C63 C64 C59 121.26(17) . . ?
C2_1 C1_1 C6_1 118.5(3) . . ?
C2_1 C1_1 C7_1 120.5(3) . . ?
C6_1 C1_1 C7_1 121.0(3) . . ?
C3_1 C2_1 C1_1 120.5(3) . . ?
C2_1 C3_1 C4_1 120.8(3) . . ?
C5_1 C4_1 C3_1 119.2(3) . . ?
C4_1 C5_1 C6_1 120.1(3) . . ?
C5_1 C6_1 C1_1 121.0(3) . . ?
C2_2 C1_2 C6_2 117.4(3) . . ?
C2_2 C1_2 C7_2 119.9(3) . . ?
C6_2 C1_2 C7_2 122.6(2) . . ?
C3_2 C2_2 C1_2 120.8(2) . . ?
C2_2 C3_2 C4_2 120.9(2) . . ?
C5_2 C4_2 C3_2 118.8(3) . . ?
C6_2 C5_2 C4_2 120.3(3) . . ?
C5_2 C6_2 C1_2 121.7(2) . . ?
C3_3 C2_3 C1_3 119.4(8) . . ?
C6_3 C1_3 C2_3 118.4(8) . . ?
C6_3 C1_3 C7_3 118.6(11) . . ?
C2_3 C1_3 C7_3 123.0(11) . . ?
C2_3 C3_3 C4_3 122.3(8) . . ?
C5_3 C4_3 C3_3 118.1(8) . . ?
C4_3 C5_3 C6_3 120.2(8) . . ?
C1_3 C6_3 C5_3 121.4(9) . . ?

loop_
_geom_bond_atom_site_label_1
_geom_bond_atom_site_label_2
_geom_bond_distance
_geom_bond_site_symmetry_2
_geom_bond_publ_flag
Ga1 N1 1.9576(14) . ?
Ga1 N2 1.9628(15) . ?
Ga1 Cl1 2.2322(5) . ?
Ga1 P1 2.3132(5) . ?
Ga2 N5 1.8762(14) . ?
Ga2 N3 1.9740(14) . ?
Ga2 N4 1.9758(14) . ?
Ga2 P1 2.3395(5) . ?
N1 C1 1.342(2) . ?
N1 C6 1.438(2) . ?
N2 C3 1.334(2) . ?
N2 C18 1.446(2) . ?
N3 C30 1.337(2) . ?
N3 C35 1.444(2) . ?
N4 C32 1.330(2) . ?
N4 C47 1.445(2) . ?
N5 C59 1.375(2) . ?
C1 C2 1.389(3) . ?
C1 C4 1.510(2) . ?
C2 C3 1.399(3) . ?
C3 C5 1.506(3) . ?
C6 C7 1.403(3) . ?
C6 C11 1.410(2) . ?
C7 C8 1.395(3) . ?
C7 C12 1.521(3) . ?
C8 C9 1.381(3) . ?
C9 C10 1.381(3) . ?
C10 C11 1.394(3) . ?
C11 C15 1.525(3) . ?
C12 C14 1.529(3) . ?
C12 C13 1.542(3) . ?
C15 C17 1.527(3) . ?
C15 C16 1.534(3) . ?
C18 C19 1.406(2) . ?
C18 C23 1.409(2) . ?
C19 C20 1.393(3) . ?
C19 C24 1.520(2) . ?
C20 C21 1.387(3) . ?
C21 C22 1.385(3) . ?
C22 C23 1.394(3) . ?
C23 C27 1.523(2) . ?
C24 C25 1.536(3) . ?
C24 C26 1.537(2) . ?
C27 C29 1.526(3) . ?
C27 C28 1.538(3) . ?
C30 C31 1.398(2) . ?
C30 C33 1.513(2) . ?
C31 C32 1.401(2) . ?
C32 C34 1.506(2) . ?
C35 C36 1.398(2) . ?
C35 C40 1.408(2) . ?
C36 C37 1.397(3) . ?
C36 C41 1.517(2) . ?
C37 C38 1.383(3) . ?
C38 C39 1.387(3) . ?
C39 C40 1.390(3) . ?
C40 C44 1.523(2) . ?
C41 C43 1.525(3) . ?
C41 C42 1.531(3) . ?
C44 C45 1.526(3) . ?
C44 C46 1.528(3) . ?
C47 C48 1.406(2) . ?
C47 C52 1.409(2) . ?
C48 C49 1.401(3) . ?
C48 C53 1.524(3) . ?
C49 C50 1.377(3) . ?
C50 C51 1.387(3) . ?
C51 C52 1.395(2) . ?
C52 C56 1.527(2) . ?
C53 C54 1.533(3) . ?
C53 C55 1.534(3) . ?
C56 C58 1.530(3) . ?
C56 C57 1.530(3) . ?
C59 C64 1.404(2) . ?
C59 C60 1.407(3) . ?
C60 C61 1.387(3) . ?
C61 C62 1.386(3) . ?
C62 C63 1.387(3) . ?
C63 C64 1.384(3) . ?
C1_1 C2_1 1.389(5) . ?
C1_1 C6_1 1.392(5) . ?
C1_1 C7_1 1.499(4) . ?
C2_1 C3_1 1.378(5) . ?
C3_1 C4_1 1.394(5) . ?
C4_1 C5_1 1.375(4) . ?
C5_1 C6_1 1.392(4) . ?
C1_2 C2_2 1.394(3) . ?
C1_2 C6_2 1.398(4) . ?
C1_2 C7_2 1.488(4) . ?
C2_2 C3_2 1.382(4) . ?
C3_2 C4_2 1.388(4) . ?
C4_2 C5_2 1.382(4) . ?
C5_2 C6_2 1.378(4) . ?
C2_3 C3_3 1.370(11) . ?
C2_3 C1_3 1.409(11) . ?
C1_3 C6_3 1.381(11) . ?
C1_3 C7_3 1.485(16) . ?
C3_3 C4_3 1.398(10) . ?
C4_3 C5_3 1.376(10) . ?
C5_3 C6_3 1.396(10) . ?
